data_2202777
loop_
_publ_author_name
'Sakai, Ken'
'Osada, Manabu'
'Yokoyama, Yoshimi'
'Tomita, Yasushi'
'Tsubomura, Taro'

_publ_section_title
;
 (2,2'-Bipyridine)bis(<i>N</i>-methyl-4,4'-bipyridinium)platinum(II)
 tetraperchlorate
;
_journal_issue 7
_journal_name_full 'Acta Crystallographica Section E'
_journal_page_first m512
_journal_page_last m514
_journal_paper_doi 10.1107/S1600536803013801
_journal_volume 59
_journal_year 2003
_chemical_formula_iupac '[Pt (C10 H8 N2) (C11 H11 N2)2] (Cl O4)4'
_chemical_formula_moiety 'C32 H30 N6 Pt 4+, 4Cl O4 -'
_chemical_formula_sum 'C32 H30 Cl4 N6 O16 Pt'
_chemical_formula_weight 1091.51
_chemical_name_systematic
;
cis-Diammine(L-pyrolglutamato)platinum(II)
;
_space_group_IT_number 14
_symmetry_cell_setting monoclinic
_symmetry_space_group_name_Hall '-P 2yn'
_symmetry_space_group_name_H-M 'P 1 21/n 1'
_atom_sites_solution_hydrogens geom
_atom_sites_solution_primary direct
_atom_sites_solution_secondary difmap
_cell_angle_alpha 90.00
_cell_angle_beta 101.835(2)
_cell_angle_gamma 90.00
_cell_formula_units_Z 4
_cell_length_a 10.0690(9)
_cell_length_b 35.111(3)
_cell_length_c 11.7298(10)
_cell_measurement_reflns_used 6625
_cell_measurement_temperature 296(2)
_cell_measurement_theta_max 28.23
_cell_measurement_theta_min 2.37
_cell_volume 4058.7(6)
_computing_cell_refinement 'SAINT (Bruker, 2001)'
_computing_data_collection 'SMART (Bruker, 2001)'
_computing_data_reduction SAINT
_computing_molecular_graphics 'KENX (Sakai, 2002)'
_computing_publication_material
;
SHELXL97 (Sheldrick, 1997), TEXSAN (Molecular Structure Corporation, 2001),
KENX (Sakai, 2002) and ORTEPII (Johnson, 1976)
;
_computing_structure_refinement 'SHELXL97 (Sheldrick, 1997)'
_computing_structure_solution 'SHELXS97 (Sheldrick, 1997)'
_diffrn_ambient_temperature 296(2)
_diffrn_detector_area_resol_mean 8.366
_diffrn_measured_fraction_theta_full 0.926
_diffrn_measured_fraction_theta_max 0.926
_diffrn_measurement_device 'Bruker SMART APEX CCD-detector'
_diffrn_measurement_method \w
_diffrn_radiation_monochromator graphite
_diffrn_radiation_source 'fine-focus sealed tube'
_diffrn_radiation_type MoK\a
_diffrn_radiation_wavelength 0.71073
_diffrn_reflns_av_R_equivalents 0.0796
_diffrn_reflns_av_sigmaI/netI 0.0695
_diffrn_reflns_limit_h_max 13
_diffrn_reflns_limit_h_min -10
_diffrn_reflns_limit_k_max 41
_diffrn_reflns_limit_k_min -45
_diffrn_reflns_limit_l_max 14
_diffrn_reflns_limit_l_min -15
_diffrn_reflns_number 25018
_diffrn_reflns_theta_full 28.29
_diffrn_reflns_theta_max 28.29
_diffrn_reflns_theta_min 2.32
_diffrn_standards_decay_% 'variation 0.735'
_diffrn_standards_interval_time 330
_diffrn_standards_number 352
_exptl_absorpt_coefficient_mu 3.798
_exptl_absorpt_correction_T_max 0.5312
_exptl_absorpt_correction_T_min 0.2511
_exptl_absorpt_correction_type gaussian
_exptl_absorpt_process_details '(XPREP in SAINT; Bruker, 2001)'
_exptl_crystal_colour 'pale yellow'
_exptl_crystal_density_diffrn 1.786
_exptl_crystal_density_meas ?
_exptl_crystal_density_method 'not measured'
_exptl_crystal_description plate
_exptl_crystal_F_000 2152
_exptl_crystal_size_max 0.18
_exptl_crystal_size_mid 0.05
_exptl_crystal_size_min 0.03
_refine_diff_density_max 2.527
_refine_diff_density_min -1.088
_refine_ls_extinction_expression not_defined
_refine_ls_extinction_method none
_refine_ls_goodness_of_fit_ref 1.014
_refine_ls_hydrogen_treatment constr
_refine_ls_matrix_type full
_refine_ls_number_parameters 511
_refine_ls_number_reflns 9347
_refine_ls_number_restraints 76
_refine_ls_restrained_S_all 1.033
_refine_ls_R_factor_all 0.0617
_refine_ls_R_factor_gt 0.0471
_refine_ls_shift/su_max 0.001
_refine_ls_shift/su_mean 0.000
_refine_ls_structure_factor_coef Fsqd
_refine_ls_weighting_details 'calc w = 1/[\s^2^(Fo^2^)+(0.0668P)^2^] where P = (Fo^2^+2Fc^2^)/3'
_refine_ls_weighting_scheme calc
_refine_ls_wR_factor_gt 0.1200
_refine_ls_wR_factor_ref 0.1263
_reflns_number_gt 7198
_reflns_number_total 9347
_reflns_threshold_expression I>2\s(I)
_cod_data_source_file ob6254.cif
_cod_data_source_block I
_cod_depositor_comments
;
The following automatic conversions were performed:
'_symmetry_cell_setting' value 'Monoclinic' changed to 'monoclinic'
according to '/home/saulius/struct/CIF-dictionaries/cif_core.dic'
dictionary named 'cif_core.dic' version 2.4.1 from 2010-06-29.

Automatic conversion script
Id: cif_fix_enum 1527 2010-12-29 10:47:43Z saulius 

The following automatic conversions were performed:

'_symmetry_cell_setting' value 'Monoclinic' changed to 'monoclinic'
according to /home/saulius/struct/CIF-dictionaries/cif_core.dic
dictionary named 'cif_core.dic' version 2.4.1 from
2010-06-29.

'_exptl_absorpt_correction_type' value 'Gaussian'
changed to 'gaussian' according to
/home/saulius/struct/CIF-dictionaries/cif_core.dic dictionary named
'cif_core.dic' version 2.4.1 from 2010-06-29.

Automatic conversion script
Id: cif_fix_values 1715 2011-07-08 13:25:40Z adriana 

The following automatic conversions were performed:

'_exptl_crystal_density_meas' value 'not measured' was changed to '?'
- the value is perceived as not measured.

Automatic conversion script
Id: cif_fix_values 3008 2015-01-20 13:52:24Z robertas 
;
_cod_original_cell_volume 4058.8(6)
_cod_original_sg_symbol_H-M 'P 21/n'
_cod_database_code 2202777
_cod_database_fobs_code 2202777

loop_
_symmetry_equiv_pos_as_xyz
'x, y, z'
'-x+1/2, y+1/2, -z+1/2'
'-x, -y, -z'
'x-1/2, -y-1/2, z-1/2'

loop_
_atom_site_label
_atom_site_fract_x
_atom_site_fract_y
_atom_site_fract_z
_atom_site_U_iso_or_equiv
_atom_site_adp_type
_atom_site_calc_flag
_atom_site_refinement_flags
_atom_site_occupancy
_atom_site_disorder_assembly
_atom_site_disorder_group
_atom_site_type_symbol
Pt1 0.81203(2) 0.061922(6) 0.22926(2) 0.03961(9) Uani d . 1 . . Pt
Cl1 0.19657(15) 0.12531(4) 0.21616(15) 0.0557(4) Uani d . 1 . . Cl
Cl2 -0.14634(19) 0.14000(6) -0.30342(16) 0.0745(5) Uani d . 1 . . Cl
Cl3 0.49027(17) 0.23826(4) -0.19715(17) 0.0633(4) Uani d D 1 . . Cl
Cl4 1.5058(2) 0.01782(5) 0.7512(2) 0.0881(7) Uani d D 1 . . Cl
O1 0.1959(8) 0.13890(19) 0.3292(6) 0.112(2) Uani d . 1 . . O
O2 0.2762(6) 0.09182(16) 0.2221(5) 0.0947(18) Uani d . 1 . . O
O3 0.2512(7) 0.15412(18) 0.1555(7) 0.114(2) Uani d . 1 . . O
O4 0.0624(6) 0.1173(2) 0.1581(6) 0.113(2) Uani d . 1 . . O
O5 -0.1328(7) 0.17984(19) -0.3073(7) 0.123(3) Uani d . 1 . . O
O6 -0.0635(8) 0.1237(2) -0.3732(7) 0.125(3) Uani d . 1 . . O
O7 -0.0998(6) 0.12793(17) -0.1867(5) 0.0909(17) Uani d . 1 . . O
O8A -0.2979(10) 0.1393(3) -0.3381(9) 0.069(3) Uiso d P 0.50 . . O
O8B -0.2654(15) 0.1164(4) -0.3355(13) 0.111(4) Uiso d P 0.50 . . O
O9A 0.5682(14) 0.2725(4) -0.2082(14) 0.0866(12) Uiso d PD 0.50 . . O
O9B 0.5464(14) 0.2747(4) -0.2005(14) 0.0866(12) Uiso d PD 0.50 . . O
O10A 0.4544(11) 0.2378(3) -0.0863(9) 0.0866(12) Uiso d PD 0.50 . . O
O10B 0.4270(11) 0.2256(3) -0.3104(9) 0.0866(12) Uiso d PD 0.50 . . O
O11A 0.3716(11) 0.2390(3) -0.2836(9) 0.0866(12) Uiso d PD 0.50 . . O
O11B 0.3847(10) 0.2410(3) -0.1270(9) 0.0866(12) Uiso d PD 0.50 . . O
O12A 0.5767(10) 0.2080(3) -0.2083(10) 0.0866(12) Uiso d PD 0.50 . . O
O12B 0.5842(11) 0.2104(3) -0.1390(10) 0.0866(12) Uiso d PD 0.50 . . O
O13A 1.3931(13) 0.0446(4) 0.7284(12) 0.1072(13) Uiso d PD 0.50 . . O
O13B 1.5357(12) 0.0440(4) 0.6551(10) 0.1072(13) Uiso d PD 0.50 . . O
O14A 1.5025(13) 0.0067(4) 0.8824(10) 0.1072(13) Uiso d PD 0.50 . . O
O14B 1.3836(12) 0.0323(4) 0.7725(12) 0.1072(13) Uiso d PD 0.50 . . O
O15A 1.4867(19) -0.0151(4) 0.6902(16) 0.1072(13) Uiso d PD 0.50 . . O
O15B 1.4729(19) -0.0172(4) 0.6893(16) 0.1072(13) Uiso d PD 0.50 . . O
O16A 1.6280(12) 0.0379(4) 0.7622(12) 0.1072(13) Uiso d PD 0.50 . . O
O16B 1.6191(12) 0.0163(4) 0.8276(11) 0.1072(13) Uiso d PD 0.50 . . O
N1 0.8652(4) 0.01565(12) 0.1502(4) 0.0396(10) Uani d . 1 . . N
N2 0.9695(4) 0.04466(14) 0.3528(4) 0.0457(11) Uani d . 1 . . N
N3 0.7556(4) 0.10696(12) 0.3146(4) 0.0443(11) Uani d . 1 . . N
N4 0.4597(5) 0.27245(14) 0.4835(5) 0.0540(13) Uani d . 1 . . N
N5 0.6685(4) 0.08028(12) 0.0930(4) 0.0402(10) Uani d . 1 . . N
N6 0.2112(5) 0.16819(15) -0.3573(4) 0.0534(13) Uani d . 1 . . N
C1 0.7996(6) 0.00167(16) 0.0481(5) 0.0486(13) Uani d . 1 . . C
H1 0.7238 0.0146 0.0078 0.058 Uiso calc R 1 . . H
C2 0.8389(6) -0.03073(17) 0.0005(6) 0.0544(15) Uani d . 1 . . C
H2 0.7928 -0.0394 -0.0718 0.065 Uiso calc R 1 . . H
C3 0.9475(7) -0.05019(19) 0.0617(7) 0.0658(19) Uani d . 1 . . C
H3 0.9749 -0.0728 0.0322 0.079 Uiso calc R 1 . . H
C4 1.0163(7) -0.03650(17) 0.1663(6) 0.0611(17) Uani d . 1 . . C
H4 1.0912 -0.0495 0.2078 0.073 Uiso calc R 1 . . H
C5 0.9738(5) -0.00326(15) 0.2096(5) 0.0457(13) Uani d . 1 . . C
C6 1.0371(6) 0.01432(17) 0.3208(6) 0.0518(15) Uani d . 1 . . C
C7 1.1599(7) 0.0024(2) 0.3889(7) 0.079(2) Uani d . 1 . . C
H7 1.2101 -0.0170 0.3641 0.095 Uiso calc R 1 . . H
C8 1.2046(9) 0.0203(3) 0.4942(8) 0.098(3) Uani d . 1 . . C
H8 1.2835 0.0119 0.5435 0.118 Uiso calc R 1 . . H
C9 1.1359(8) 0.0497(2) 0.5265(7) 0.080(2) Uani d . 1 . . C
H9 1.1674 0.0620 0.5971 0.096 Uiso calc R 1 . . H
C10 1.0158(8) 0.06181(19) 0.4521(6) 0.0642(19) Uani d . 1 . . C
H10 0.9682 0.0824 0.4737 0.077 Uiso calc R 1 . . H
C11 0.6423(7) 0.10514(17) 0.3558(6) 0.0564(15) Uani d . 1 . . C
H11 0.6014 0.0816 0.3600 0.068 Uiso calc R 1 . . H
C12 0.5830(6) 0.13737(17) 0.3927(6) 0.0576(16) Uani d . 1 . . C
H12 0.5023 0.1353 0.4192 0.069 Uiso calc R 1 . . H
C13 0.6446(6) 0.17250(16) 0.3899(5) 0.0488(14) Uani d . 1 . . C
C14 0.7661(6) 0.17385(17) 0.3539(6) 0.0533(15) Uani d . 1 . . C
H14 0.8128 0.1968 0.3558 0.064 Uiso calc R 1 . . H
C15 0.8190(6) 0.14113(16) 0.3149(6) 0.0522(15) Uani d . 1 . . C
H15 0.8997 0.1425 0.2884 0.063 Uiso calc R 1 . . H
C16 0.5809(6) 0.20762(16) 0.4234(5) 0.0488(14) Uani d . 1 . . C
C17 0.4459(6) 0.21435(18) 0.3806(6) 0.0627(18) Uani d . 1 . . C
H17 0.3937 0.1968 0.3313 0.075 Uiso calc R 1 . . H
C18 0.3889(7) 0.24720(19) 0.4111(7) 0.0645(18) Uani d . 1 . . C
H18 0.2978 0.2520 0.3802 0.077 Uiso calc R 1 . . H
C19 0.5925(7) 0.26619(19) 0.5248(6) 0.0636(17) Uani d . 1 . . C
H19 0.6431 0.2842 0.5735 0.076 Uiso calc R 1 . . H
C20 0.6540(7) 0.23418(17) 0.4968(6) 0.0590(16) Uani d . 1 . . C
H20 0.7457 0.2302 0.5273 0.071 Uiso calc R 1 . . H
C21 0.3945(8) 0.30679(19) 0.5177(7) 0.078(2) Uani d . 1 . . C
H21A 0.3907 0.3260 0.4588 0.116 Uiso calc R 1 . . H
H21B 0.4460 0.3161 0.5904 0.116 Uiso calc R 1 . . H
H21C 0.3041 0.3007 0.5264 0.116 Uiso calc R 1 . . H
C22 0.5352(6) 0.07862(18) 0.0907(6) 0.0508(14) Uani d . 1 . . C
H22 0.5055 0.0664 0.1512 0.061 Uiso calc R 1 . . H
C23 0.4420(6) 0.09414(17) 0.0033(5) 0.0512(14) Uani d . 1 . . C
H23 0.3501 0.0922 0.0042 0.061 Uiso calc R 1 . . H
C24 0.4822(5) 0.11265(15) -0.0860(5) 0.0427(12) Uani d . 1 . . C
C25 0.6216(6) 0.11445(17) -0.0857(5) 0.0521(15) Uani d . 1 . . C
H25 0.6530 0.1263 -0.1460 0.063 Uiso calc R 1 . . H
C26 0.7095(6) 0.09835(17) 0.0051(5) 0.0519(14) Uani d . 1 . . C
H26 0.8020 0.0999 0.0065 0.062 Uiso calc R 1 . . H
C27 0.3845(5) 0.13086(16) -0.1825(5) 0.0446(13) Uani d . 1 . . C
C28 0.2786(6) 0.15169(18) -0.1594(6) 0.0549(15) Uani d . 1 . . C
H28 0.2639 0.1530 -0.0838 0.066 Uiso calc R 1 . . H
C29 0.1941(6) 0.1707(2) -0.2471(5) 0.0552(16) Uani d . 1 . . C
H29 0.1240 0.1855 -0.2302 0.066 Uiso calc R 1 . . H
C30 0.3109(7) 0.14722(19) -0.3813(5) 0.0598(17) Uani d . 1 . . C
H30 0.3212 0.1456 -0.4581 0.072 Uiso calc R 1 . . H
C31 0.3989(7) 0.12798(19) -0.2979(6) 0.0575(16) Uani d . 1 . . C
H31 0.4676 0.1132 -0.3173 0.069 Uiso calc R 1 . . H
C32 0.1247(7) 0.1913(2) -0.4477(7) 0.081(2) Uani d . 1 . . C
H32A 0.1696 0.2148 -0.4568 0.122 Uiso calc R 1 . . H
H32B 0.0401 0.1964 -0.4252 0.122 Uiso calc R 1 . . H
H32C 0.1080 0.1776 -0.5201 0.122 Uiso calc R 1 . . H

loop_
_atom_site_aniso_label
_atom_site_aniso_U_11
_atom_site_aniso_U_22
_atom_site_aniso_U_33
_atom_site_aniso_U_12
_atom_site_aniso_U_13
_atom_site_aniso_U_23
Pt1 0.03771(13) 0.03909(13) 0.03956(13) 0.00541(8) 0.00213(9) -0.00349(8)
Cl1 0.0519(8) 0.0547(8) 0.0600(9) 0.0015(6) 0.0105(7) -0.0097(7)
Cl2 0.0660(11) 0.1032(15) 0.0554(10) -0.0142(10) 0.0150(9) 0.0029(10)
Cl3 0.0626(10) 0.0501(9) 0.0740(11) -0.0069(7) 0.0063(8) -0.0065(8)
Cl4 0.0811(13) 0.0537(10) 0.1061(16) -0.0015(9) -0.0356(12) -0.0070(10)
O1 0.153(6) 0.103(5) 0.080(4) 0.022(4) 0.024(4) -0.029(4)
O2 0.107(4) 0.069(4) 0.112(5) 0.030(3) 0.033(4) -0.005(3)
O3 0.118(5) 0.094(4) 0.142(6) 0.001(4) 0.054(5) 0.037(4)
O4 0.071(4) 0.138(6) 0.124(6) -0.017(4) 0.003(4) -0.027(4)
O5 0.120(5) 0.089(5) 0.167(7) 0.026(4) 0.043(5) 0.041(5)
O6 0.148(6) 0.127(6) 0.122(6) -0.034(5) 0.080(5) -0.043(5)
O7 0.105(4) 0.101(4) 0.067(3) 0.011(3) 0.016(3) 0.009(3)
N1 0.039(2) 0.038(2) 0.042(2) 0.0036(18) 0.0071(19) -0.0025(19)
N2 0.041(2) 0.047(3) 0.044(3) 0.003(2) -0.001(2) 0.001(2)
N3 0.042(2) 0.040(2) 0.049(3) 0.0065(19) 0.006(2) -0.007(2)
N4 0.066(3) 0.040(3) 0.058(3) 0.012(2) 0.017(3) 0.001(2)
N5 0.034(2) 0.038(2) 0.046(3) 0.0073(18) 0.0031(19) -0.005(2)
N6 0.046(3) 0.061(3) 0.046(3) -0.007(2) -0.006(2) 0.012(2)
C1 0.048(3) 0.049(3) 0.046(3) 0.003(2) 0.004(3) -0.005(3)
C2 0.053(3) 0.049(3) 0.062(4) -0.005(3) 0.012(3) -0.012(3)
C3 0.067(4) 0.050(4) 0.084(5) 0.005(3) 0.021(4) -0.015(4)
C4 0.059(4) 0.047(3) 0.078(5) 0.018(3) 0.015(3) -0.004(3)
C5 0.041(3) 0.040(3) 0.055(3) 0.002(2) 0.006(3) 0.001(3)
C6 0.043(3) 0.053(3) 0.056(4) 0.011(3) -0.001(3) 0.005(3)
C7 0.064(4) 0.077(5) 0.083(6) 0.025(4) -0.013(4) -0.005(4)
C8 0.074(5) 0.106(7) 0.094(7) 0.022(5) -0.034(5) -0.006(5)
C9 0.070(5) 0.087(5) 0.066(5) -0.002(4) -0.026(4) -0.009(4)
C10 0.066(4) 0.072(5) 0.049(4) -0.004(3) -0.002(3) -0.006(3)
C11 0.064(4) 0.042(3) 0.066(4) -0.004(3) 0.020(3) -0.005(3)
C12 0.048(3) 0.051(3) 0.080(5) -0.005(3) 0.027(3) -0.014(3)
C13 0.050(3) 0.041(3) 0.053(3) 0.005(2) 0.003(3) -0.007(3)
C14 0.048(3) 0.042(3) 0.070(4) -0.002(2) 0.012(3) -0.011(3)
C15 0.042(3) 0.045(3) 0.070(4) -0.006(2) 0.012(3) -0.016(3)
C16 0.050(3) 0.039(3) 0.058(4) 0.003(2) 0.013(3) -0.008(3)
C17 0.045(3) 0.056(4) 0.082(5) 0.002(3) -0.001(3) -0.017(3)
C18 0.047(4) 0.056(4) 0.087(5) 0.007(3) 0.007(3) -0.007(4)
C19 0.069(4) 0.056(4) 0.062(4) 0.003(3) 0.005(3) -0.015(3)
C20 0.054(4) 0.054(4) 0.066(4) 0.004(3) 0.004(3) -0.016(3)
C21 0.090(5) 0.055(4) 0.090(6) 0.026(4) 0.024(5) -0.008(4)
C22 0.041(3) 0.059(4) 0.053(3) 0.003(3) 0.011(3) 0.009(3)
C23 0.041(3) 0.061(4) 0.050(3) -0.005(3) 0.004(3) 0.008(3)
C24 0.040(3) 0.041(3) 0.047(3) 0.003(2) 0.009(2) -0.003(2)
C25 0.041(3) 0.064(4) 0.050(3) 0.001(3) 0.005(3) 0.017(3)
C26 0.035(3) 0.060(4) 0.060(4) 0.008(2) 0.009(3) 0.007(3)
C27 0.040(3) 0.045(3) 0.044(3) -0.008(2) -0.003(2) 0.004(2)
C28 0.043(3) 0.071(4) 0.049(3) 0.008(3) 0.005(3) 0.007(3)
C29 0.051(4) 0.068(4) 0.048(4) 0.008(3) 0.014(3) 0.008(3)
C30 0.067(4) 0.069(4) 0.038(3) -0.004(3) 0.001(3) 0.010(3)
C31 0.052(4) 0.066(4) 0.052(4) 0.003(3) 0.005(3) 0.002(3)
C32 0.063(4) 0.105(6) 0.065(5) -0.002(4) -0.013(4) 0.035(4)

loop_
_atom_type_symbol
_atom_type_description
_atom_type_scat_dispersion_real
_atom_type_scat_dispersion_imag
_atom_type_scat_source
C C 0.0033 0.0016 'International Tables Vol C Tables 4.2.6.8 and 6.1.1.4'
H H 0.0000 0.0000 'International Tables Vol C Tables 4.2.6.8 and 6.1.1.4'
N N 0.0061 0.0033 'International Tables Vol C Tables 4.2.6.8 and 6.1.1.4'
O O 0.0106 0.0060 'International Tables Vol C Tables 4.2.6.8 and 6.1.1.4'
Cl Cl 0.1484 0.1585 'International Tables Vol C Tables 4.2.6.8 and 6.1.1.4'
Pt Pt -1.7033 8.3905 'International Tables Vol C Tables 4.2.6.8 and 6.1.1.4'

loop_
_geom_angle_atom_site_label_1
_geom_angle_atom_site_label_2
_geom_angle_atom_site_label_3
_geom_angle
_geom_angle_publ_flag
N1 Pt1 N2 80.93(18) yes
N1 Pt1 N3 177.29(19) yes
N2 Pt1 N3 98.04(19) yes
N1 Pt1 N5 96.22(17) yes
N2 Pt1 N5 173.5(2) yes
N3 Pt1 N5 85.05(17) yes
O4 Cl1 O1 109.4(5) ?
O1 Cl1 O2 110.3(4) ?
O3 Cl1 O2 110.2(4) ?
O4 Cl1 O2 109.6(4) ?
O1 Cl1 O3 108.0(5) ?
O4 Cl1 O3 109.4(4) ?
O6 Cl2 O5 108.2(5) ?
O5 Cl2 O7 108.2(5) ?
O6 Cl2 O7 108.8(5) ?
O5 Cl2 O8A 96.2(5) ?
O6 Cl2 O8A 122.0(5) ?
O7 Cl2 O8A 112.0(5) ?
O5 Cl2 O8B 130.1(7) ?
O6 Cl2 O8B 100.1(7) ?
O7 Cl2 O8B 99.9(7) ?
O10A Cl3 O9A 109.5(7) ?
O11A Cl3 O9A 108.3(7) ?
O12A Cl3 O9A 105.2(6) ?
O11A Cl3 O10A 108.9(6) ?
O12A Cl3 O10A 110.9(6) ?
O9B Cl3 O10B 111.4(7) ?
O12A Cl3 O11A 113.7(6) ?
O9B Cl3 O11B 107.3(6) ?
O10B Cl3 O11B 107.8(6) ?
O12B Cl3 O11B 105.1(6) ?
O9B Cl3 O12B 113.9(7) ?
O10B Cl3 O12B 110.9(6) ?
O15A Cl4 O13A 115.6(8) ?
O16A Cl4 O13A 109.2(7) ?
O14B Cl4 O13B 103.0(6) ?
O15B Cl4 O13B 101.7(8) ?
O16B Cl4 O13B 104.7(7) ?
O13A Cl4 O14A 99.5(7) ?
O15A Cl4 O14A 105.8(8) ?
O16A Cl4 O14A 103.1(6) ?
O16B Cl4 O14B 124.9(8) ?
O14B Cl4 O15B 106.4(8) ?
O16B Cl4 O15B 113.2(8) ?
O15A Cl4 O16A 120.4(9) ?
C1 N1 C5 118.9(5) ?
C1 N1 Pt1 125.7(4) ?
C5 N1 Pt1 115.3(4) ?
C10 N2 C6 120.0(5) ?
C10 N2 Pt1 126.0(5) ?
C6 N2 Pt1 113.8(4) ?
C11 N3 C15 118.6(5) ?
C11 N3 Pt1 119.6(4) ?
C15 N3 Pt1 121.0(4) ?
C18 N4 C19 119.0(5) ?
C18 N4 C21 120.8(6) ?
C19 N4 C21 120.2(6) ?
C22 N5 C26 118.0(5) ?
C22 N5 Pt1 123.5(4) ?
C26 N5 Pt1 118.2(3) ?
C30 N6 C29 119.6(5) ?
C30 N6 C32 121.2(6) ?
C29 N6 C32 119.0(6) ?
N1 C1 C2 122.8(5) ?
N1 C1 H1 118.6 ?
C2 C1 H1 118.6 ?
C1 C2 C3 118.2(6) ?
C1 C2 H2 120.9 ?
C3 C2 H2 120.9 ?
C2 C3 C4 120.0(6) ?
C2 C3 H3 120.0 ?
C4 C3 H3 120.0 ?
C3 C4 C5 119.4(6) ?
C3 C4 H4 120.3 ?
C5 C4 H4 120.3 ?
N1 C5 C4 120.6(5) ?
N1 C5 C6 114.3(5) ?
C4 C5 C6 125.0(5) ?
N2 C6 C7 120.9(6) ?
N2 C6 C5 115.1(5) ?
C7 C6 C5 123.9(6) ?
C8 C7 C6 117.8(7) ?
C8 C7 H7 121.1 ?
C6 C7 H7 121.1 ?
C9 C8 C7 120.8(7) ?
C9 C8 H8 119.6 ?
C7 C8 H8 119.6 ?
C8 C9 C10 119.1(7) ?
C8 C9 H9 120.5 ?
C10 C9 H9 120.5 ?
N2 C10 C9 121.2(7) ?
N2 C10 H10 119.4 ?
C9 C10 H10 119.4 ?
N3 C11 C12 122.0(5) ?
N3 C11 H11 119.0 ?
C12 C11 H11 119.0 ?
C13 C12 C11 119.6(6) ?
C13 C12 H12 120.2 ?
C11 C12 H12 120.2 ?
C14 C13 C12 118.0(5) ?
C14 C13 C16 121.0(5) ?
C12 C13 C16 121.0(6) ?
C13 C14 C15 120.0(5) ?
C13 C14 H14 120.0 ?
C15 C14 H14 120.0 ?
N3 C15 C14 121.5(6) ?
N3 C15 H15 119.2 ?
C14 C15 H15 119.2 ?
C17 C16 C20 118.4(5) ?
C17 C16 C13 119.9(5) ?
C20 C16 C13 121.7(5) ?
C18 C17 C16 119.2(6) ?
C18 C17 H17 120.4 ?
C16 C17 H17 120.4 ?
N4 C18 C17 122.0(6) ?
N4 C18 H18 119.0 ?
C17 C18 H18 119.0 ?
N4 C19 C20 121.2(6) ?
N4 C19 H19 119.4 ?
C20 C19 H19 119.4 ?
C19 C20 C16 120.1(6) ?
C19 C20 H20 120.0 ?
C16 C20 H20 120.0 ?
N4 C21 H21A 109.5 ?
N4 C21 H21B 109.5 ?
H21A C21 H21B 109.5 ?
N4 C21 H21C 109.5 ?
H21A C21 H21C 109.5 ?
H21B C21 H21C 109.5 ?
N5 C22 C23 122.3(6) ?
N5 C22 H22 118.9 ?
C23 C22 H22 118.9 ?
C22 C23 C24 120.3(6) ?
C22 C23 H23 119.8 ?
C24 C23 H23 119.8 ?
C23 C24 C25 118.3(5) ?
C23 C24 C27 122.5(5) ?
C25 C24 C27 119.2(5) ?
C26 C25 C24 118.1(6) ?
C26 C25 H25 120.9 ?
C24 C25 H25 120.9 ?
N5 C26 C25 122.9(5) ?
N5 C26 H26 118.5 ?
C25 C26 H26 118.5 ?
C28 C27 C31 118.2(5) ?
C28 C27 C24 120.1(5) ?
C31 C27 C24 121.6(5) ?
C27 C28 C29 120.2(6) ?
C27 C28 H28 119.9 ?
C29 C28 H28 119.9 ?
N6 C29 C28 120.7(6) ?
N6 C29 H29 119.6 ?
C28 C29 H29 119.6 ?
N6 C30 C31 122.4(6) ?
N6 C30 H30 118.8 ?
C31 C30 H30 118.8 ?
C30 C31 C27 118.7(6) ?
C30 C31 H31 120.6 ?
C27 C31 H31 120.6 ?
N6 C32 H32A 109.5 ?
N6 C32 H32B 109.5 ?
H32A C32 H32B 109.5 ?
N6 C32 H32C 109.5 ?
H32A C32 H32C 109.5 ?
H32B C32 H32C 109.5 ?

loop_
_geom_bond_atom_site_label_1
_geom_bond_atom_site_label_2
_geom_bond_site_symmetry_2
_geom_bond_distance
_geom_bond_publ_flag
Pt1 N1 . 1.997(4) yes
Pt1 N2 . 2.009(4) yes
Pt1 N3 . 2.015(4) yes
Pt1 N5 . 2.028(4) yes
Pt1 Pt1 3_756 7.9822(6) yes
Pt1 Pt1 3_755 8.3972(6) yes
Pt1 Pt1 3_655 8.5707(6) yes
Cl1 O1 . 1.411(6) ?
Cl1 O2 . 1.417(5) ?
Cl1 O3 . 1.412(6) ?
Cl1 O4 . 1.410(6) ?
Cl2 O5 . 1.407(7) ?
Cl2 O6 . 1.404(7) ?
Cl2 O7 . 1.418(6) ?
Cl2 O8A . 1.497(10) ?
Cl2 O8B . 1.443(14) ?
Cl3 O9A . 1.456(12) ?
Cl3 O9B . 1.402(12) ?
Cl3 O10A . 1.419(10) ?
Cl3 O10B . 1.422(10) ?
Cl3 O11A . 1.400(10) ?
Cl3 O11B . 1.475(10) ?
Cl3 O12A . 1.398(10) ?
Cl3 O12B . 1.432(10) ?
Cl4 O13A . 1.455(12) ?
Cl4 O13B . 1.533(11) ?
Cl4 O14A . 1.594(12) ?
Cl4 O14B . 1.400(12) ?
Cl4 O15A . 1.351(14) ?
Cl4 O15B . 1.431(14) ?
Cl4 O16A . 1.400(11) ?
Cl4 O16B . 1.299(11) ?
N1 C1 . 1.337(7) ?
N1 C5 . 1.344(6) ?
N2 C6 . 1.358(8) ?
N2 C10 . 1.309(8) ?
N3 C11 . 1.328(8) ?
N3 C15 . 1.359(7) ?
N4 C18 . 1.329(8) ?
N4 C19 . 1.343(8) ?
N4 C21 . 1.468(8) ?
N5 C22 . 1.338(7) ?
N5 C26 . 1.345(7) ?
N6 C30 . 1.321(8) ?
N6 C29 . 1.341(7) ?
N6 C32 . 1.469(7) ?
C1 C2 . 1.361(8) ?
C1 H1 . 0.9300 ?
C2 C3 . 1.362(9) ?
C2 H2 . 0.9300 ?
C3 C4 . 1.367(10) ?
C3 H3 . 0.9300 ?
C4 C5 . 1.376(8) ?
C4 H4 . 0.9300 ?
C5 C6 . 1.466(8) ?
C6 C7 . 1.392(8) ?
C7 C8 . 1.376(11) ?
C7 H7 . 0.9300 ?
C8 C9 . 1.341(11) ?
C8 H8 . 0.9300 ?
C9 C10 . 1.404(10) ?
C9 H9 . 0.9300 ?
C10 H10 . 0.9300 ?
C11 C12 . 1.390(8) ?
C11 H11 . 0.9300 ?
C12 C13 . 1.384(8) ?
C12 H12 . 0.9300 ?
C13 C14 . 1.374(8) ?
C13 C16 . 1.480(8) ?
C14 C15 . 1.382(8) ?
C14 H14 . 0.9300 ?
C15 H15 . 0.9300 ?
C16 C17 . 1.369(8) ?
C16 C20 . 1.376(8) ?
C17 C18 . 1.369(9) ?
C17 H17 . 0.9300 ?
C18 H18 . 0.9300 ?
C19 C20 . 1.356(8) ?
C19 H19 . 0.9300 ?
C20 H20 . 0.9300 ?
C21 H21A . 0.9600 ?
C21 H21B . 0.9600 ?
C21 H21C . 0.9600 ?
C22 C23 . 1.354(8) ?
C22 H22 . 0.9300 ?
C23 C24 . 1.362(8) ?
C23 H23 . 0.9300 ?
C24 C25 . 1.405(8) ?
C24 C27 . 1.484(7) ?
C25 C26 . 1.361(7) ?
C25 H25 . 0.9300 ?
C26 H26 . 0.9300 ?
C27 C28 . 1.365(8) ?
C27 C31 . 1.394(9) ?
C28 C29 . 1.367(8) ?
C28 H28 . 0.9300 ?
C29 H29 . 0.9300 ?
C30 C31 . 1.358(8) ?
C30 H30 . 0.9300 ?
C31 H31 . 0.9300 ?
C32 H32A . 0.9600 ?
C32 H32B . 0.9600 ?
C32 H32C . 0.9600 ?

loop_
_geom_torsion_atom_site_label_1
_geom_torsion_atom_site_label_2
_geom_torsion_atom_site_label_3
_geom_torsion_atom_site_label_4
_geom_torsion
N2 Pt1 N1 C1 175.6(5)
N3 Pt1 N1 C1 108(4)
N5 Pt1 N1 C1 -10.2(5)
N2 Pt1 N1 C5 -1.5(4)
N3 Pt1 N1 C5 -69(4)
N5 Pt1 N1 C5 172.7(4)
N1 Pt1 N2 C10 178.8(6)
N3 Pt1 N2 C10 -3.7(6)
N5 Pt1 N2 C10 114.6(15)
N1 Pt1 N2 C6 5.0(4)
N3 Pt1 N2 C6 -177.6(4)
N5 Pt1 N2 C6 -59.2(17)
N1 Pt1 N3 C11 -40(4)
N2 Pt1 N3 C11 -107.8(5)
N5 Pt1 N3 C11 77.9(5)
N1 Pt1 N3 C15 150(3)
N2 Pt1 N3 C15 82.6(4)
N5 Pt1 N3 C15 -91.7(4)
N1 Pt1 N5 C22 108.2(5)
N2 Pt1 N5 C22 171.6(14)
N3 Pt1 N5 C22 -69.4(5)
N1 Pt1 N5 C26 -78.3(4)
N2 Pt1 N5 C26 -14.9(17)
N3 Pt1 N5 C26 104.1(4)
C5 N1 C1 C2 -0.9(9)
Pt1 N1 C1 C2 -177.9(5)
N1 C1 C2 C3 1.9(10)
C1 C2 C3 C4 -1.8(11)
C2 C3 C4 C5 0.8(11)
C1 N1 C5 C4 -0.2(9)
Pt1 N1 C5 C4 177.1(5)
C1 N1 C5 C6 -179.3(5)
Pt1 N1 C5 C6 -2.0(7)
C3 C4 C5 N1 0.3(10)
C3 C4 C5 C6 179.3(7)
C10 N2 C6 C7 -3.9(10)
Pt1 N2 C6 C7 170.3(6)
C10 N2 C6 C5 178.3(6)
Pt1 N2 C6 C5 -7.4(7)
N1 C5 C6 N2 6.3(8)
C4 C5 C6 N2 -172.8(6)
N1 C5 C6 C7 -171.4(7)
C4 C5 C6 C7 9.5(11)
N2 C6 C7 C8 5.4(12)
C5 C6 C7 C8 -177.0(8)
C6 C7 C8 C9 -3.9(15)
C7 C8 C9 C10 1.0(15)
C6 N2 C10 C9 0.8(11)
Pt1 N2 C10 C9 -172.6(6)
C8 C9 C10 N2 0.6(13)
C15 N3 C11 C12 3.8(9)
Pt1 N3 C11 C12 -166.0(5)
N3 C11 C12 C13 -1.7(10)
C11 C12 C13 C14 -2.3(10)
C11 C12 C13 C16 177.1(6)
C12 C13 C14 C15 4.1(9)
C16 C13 C14 C15 -175.3(6)
C11 N3 C15 C14 -1.9(9)
Pt1 N3 C15 C14 167.8(5)
C13 C14 C15 N3 -2.1(10)
C14 C13 C16 C17 132.7(7)
C12 C13 C16 C17 -46.7(9)
C14 C13 C16 C20 -47.0(9)
C12 C13 C16 C20 133.6(7)
C20 C16 C17 C18 0.6(11)
C13 C16 C17 C18 -179.1(7)
C19 N4 C18 C17 2.4(11)
C21 N4 C18 C17 -177.9(7)
C16 C17 C18 N4 -1.7(12)
C18 N4 C19 C20 -2.0(11)
C21 N4 C19 C20 178.2(7)
N4 C19 C20 C16 1.0(11)
C17 C16 C20 C19 -0.3(11)
C13 C16 C20 C19 179.4(7)
C26 N5 C22 C23 0.5(9)
Pt1 N5 C22 C23 174.0(5)
N5 C22 C23 C24 -0.8(10)
C22 C23 C24 C25 1.3(9)
C22 C23 C24 C27 -178.7(6)
C23 C24 C25 C26 -1.5(9)
C27 C24 C25 C26 178.4(5)
C22 N5 C26 C25 -0.8(9)
Pt1 N5 C26 C25 -174.6(5)
C24 C25 C26 N5 1.3(9)
C23 C24 C27 C28 43.0(8)
C25 C24 C27 C28 -136.9(6)
C23 C24 C27 C31 -138.3(6)
C25 C24 C27 C31 41.8(8)
C31 C27 C28 C29 -3.4(9)
C24 C27 C28 C29 175.4(6)
C30 N6 C29 C28 -0.1(10)
C32 N6 C29 C28 -175.5(6)
C27 C28 C29 N6 2.1(10)
C29 N6 C30 C31 -0.5(10)
C32 N6 C30 C31 174.7(6)
N6 C30 C31 C27 -0.8(10)
C28 C27 C31 C30 2.7(9)
C24 C27 C31 C30 -176.0(6)
